data_1558842
loop_
_publ_author_name
'Germann, Luzia S.'
'Arhangelskis, Mihails'
'Etter, Martin'
'Dinnebier, Robert E.'
'Fri\<s\<ci\'c, Tomislav'

_publ_section_title
;
 Challenging the Ostwald rule of stages in mechanochemical
 cocrystallisation
;
_journal_name_full 'Chemical Science'
_journal_paper_doi 10.1039/D0SC03629C
_journal_year 2020
_chemical_formula_moiety ' C6 H10 O4, C6 H6 N2 O '
_chemical_formula_structural ' C6H7N2O C6H10O4 '
_chemical_formula_sum 'C12 H16 N2 O5'
_chemical_formula_weight 268.27
_chemical_name_systematic ' Nicotineamide adipic '
_space_group_IT_number 14
_space_group_name_Hall '-P 2ybc'
_space_group_name_H-M_alt 'P 1 21/c 1'
_symmetry_cell_setting monoclinic
_symmetry_Int_Tables_number 14
_symmetry_space_group_name_Hall '-P 2ybc'
_symmetry_space_group_name_H-M 'P 1 21/c 1'
_audit_creation_date ' 2020-01-22 '
_audit_creation_method ' created with TOPAS V6 '
_audit_update_record
;
2020-02-03 deposited with the CCDC.	2020-08-12 downloaded from the CCDC.
;
_cell_angle_alpha 90
_cell_angle_beta 93.776(4)
_cell_angle_gamma 90
_cell_formula_units_Z 4
_cell_length_a 4.9815(2)
_cell_length_b 30.3259(19)
_cell_length_c 8.9413(4)
_cell_measurement_radiation 'Cu K\a~1~'
_cell_measurement_temperature 295
_cell_measurement_wavelength 1.540596
_cell_volume 1347.82(12)
_diffrn_ambient_environment air
_diffrn_ambient_temperature 295
_diffrn_detector ' Mythen 1K Dectris Ltd. '
_diffrn_detector_type 'Position sensitive silicon strip detector'
_diffrn_measurement_device_type ' X '
_diffrn_radiation_monochromator ' Ge(111) Johann-type monochromator'
_diffrn_radiation_type 'Cu K\a~1~'
_diffrn_radiation_wavelength 1.540596
_diffrn_reflns_limit_h_max 4
_diffrn_reflns_limit_k_max 25
_diffrn_reflns_limit_l_max 7
_diffrn_source 'sealed X-ray tube'
_diffrn_source_target Copper
_diffrn_source_type ' Stoe Stadi-P '
_exptl_absorpt_coefficient_mu 0.878
_exptl_absorpt_correction_type none
_exptl_crystal_colour white
_exptl_crystal_density_diffrn 1.322
_exptl_crystal_description powder
_exptl_crystal_F_000 568
_pd_calc_method 'Rietveld Refinement'
_pd_meas_2theta_range_inc 0.03
_pd_meas_2theta_range_max 81.02
_pd_meas_2theta_range_min 2
_pd_meas_number_of_points 2634
_pd_meas_scan_method step
_pd_proc_2theta_range_inc 0.0075
_pd_proc_2theta_range_max 81.02
_pd_proc_2theta_range_min 3.40
_pd_proc_ls_background_function 'Chebychev polynoms'
_pd_proc_ls_profile_function 'Fundamental parameter approach'
_pd_proc_ls_prof_R_factor 0.0186
_pd_proc_ls_prof_wR_expected 0.0047
_pd_proc_ls_prof_wR_factor 0.0274
_pd_proc_wavelength 1.540596
_pd_spec_mounting
; 
'0.5 mm glass capillary'
;
_pd_spec_mount_mode transmission
_refine_ls_goodness_of_fit_all 5.79
_refine_ls_number_parameters 50
_refine_ls_R_factor_all 0.99
_refine_ls_shift/su_max 0
_cod_data_source_file d0sc03629c2.cif
_cod_data_source_block TOPAS-CIF-macro
_cod_depositor_comments
;
The following automatic conversions were performed:

data item '_symmetry_cell_setting' value 'Monoclinic' was changed to
'monoclinic' in accordance with the
/home/data/users/saulius/crontab/automatic-downloads/rss-feeds/RSC/lib/dictionaries/cif_core.dic
dictionary named 'cif_core.dic' version 2.4.2 last updated on
2011-04-26.

Automatic conversion script
Id: cif_fix_values 7556 2019-12-06 15:28:31Z antanas 
;
_cod_original_cell_volume 1347.80(12)
_cod_original_sg_symbol_H-M P21/c
_cod_original_formula_sum ' C12 H16 N2 O5 '
_cod_database_code 1558842

loop_
_symmetry_equiv_pos_as_xyz
'x, y, z '
'-x, y+1/2, -z+1/2 '
'x, -y+1/2, z+1/2 '
'-x, -y, -z '

loop_
_atom_site_label
_atom_site_type_symbol
_atom_site_fract_x
_atom_site_fract_y
_atom_site_fract_z
_atom_site_occupancy
_atom_site_symmetry_multiplicity
_atom_site_U_iso_or_equiv
_atom_site_adp_type
C3 C 0.1207(17) 0.2454(4) 0.8250(10) 1 4 0.0498 Uiso
C2 C -0.068(2) 0.2394(4) 0.9308(12) 1 4 0.0498 Uiso
C1 C -0.190(3) 0.2761(5) 0.9898(14) 1 4 0.0498 Uiso
N1 N -0.131(3) 0.3170(5) 0.9478(16) 1 4 0.0498 Uiso
C5 C 0.050(3) 0.3244(4) 0.8457(15) 1 4 0.0498 Uiso
C6 C -0.141(3) 0.1940(5) 0.9817(15) 1 4 0.0498 Uiso
C4 C 0.178(2) 0.2884(4) 0.7833(12) 1 4 0.0498 Uiso
N2 N 0.015(4) 0.1610(4) 0.942(2) 1 4 0.0498 Uiso
O1 O -0.338(4) 0.1888(6) 1.057(3) 1 4 0.0498 Uiso
H1 H -0.315(3) 0.2716(6) 1.0597(17) 1 4 0.0498 Uiso
H2 H 0.2032(19) 0.2214(4) 0.7849(11) 1 4 0.0498 Uiso
H3 H 0.303(3) 0.2929(4) 0.7133(14) 1 4 0.0498 Uiso
H4 H 0.090(4) 0.3526(4) 0.8167(18) 1 4 0.0498 Uiso
H2a H -0.021(5) 0.1338(4) 0.970(3) 1 4 0.0498 Uiso
H2b H 0.153(5) 0.1662(4) 0.889(3) 1 4 0.0498 Uiso
C11 C 0.4574(15) 0.1189(2) 0.6433(7) 1 4 0.0111 Uiso
C12 C 0.320(3) 0.0785(3) 0.6977(13) 1 4 0.0111 Uiso
C13 C 0.499(4) 0.0384(3) 0.719(3) 1 4 0.0111 Uiso
C14 C 0.342(6) -0.0007(4) 0.774(4) 1 4 0.0111 Uiso
C15 C 0.520(7) -0.0407(5) 0.796(5) 1 4 0.0111 Uiso
C16 C 0.383(9) -0.0812(6) 0.850(6) 1 4 0.0111 Uiso
O11 O 0.411(4) 0.1555(3) 0.699(2) 1 4 0.0111 Uiso
O12 O 0.629(5) 0.1156(4) 0.535(3) 1 4 0.0111 Uiso
O13 O 0.154(10) -0.0784(8) 0.896(6) 1 4 0.0111 Uiso
O14 O 0.508(11) -0.1201(6) 0.850(8) 1 4 0.0111 Uiso
H12 H 0.710(5) 0.1396(5) 0.503(3) 1 4 0.0127 Uiso
H14 H 0.427(12) -0.1441(7) 0.882(9) 1 4 0.0111 Uiso
H12a H 0.250(4) 0.0860(5) 0.7917(16) 1 4 0.0111 Uiso
H12b H 0.176(2) 0.0718(3) 0.6250(19) 1 4 0.0111 Uiso
H13a H 0.569(4) 0.0309(2) 0.625(4) 1 4 0.0111 Uiso
H13b H 0.643(5) 0.0452(5) 0.792(3) 1 4 0.0111 Uiso
H14a H 0.271(7) 0.0068(7) 0.868(3) 1 4 0.0111 Uiso
H14b H 0.197(5) -0.0074(4) 0.702(3) 1 4 0.0111 Uiso
H15a H 0.590(6) -0.0470(3) 0.701(6) 1 4 0.0111 Uiso
H15b H 0.664(8) -0.0328(7) 0.868(6) 1 4 0.0111 Uiso

loop_
_geom_angle_atom_site_label_1
_geom_angle_atom_site_label_2
_geom_angle_atom_site_label_3
_geom_angle
_geom_angle_site_symmetry_1
_geom_angle_site_symmetry_2
_geom_angle_site_symmetry_3
C4 C3 H2 122.2(11) 1_555 1_555 1_555

loop_
_geom_bond_atom_site_label_1
_geom_bond_atom_site_label_2
_geom_bond_distance
_geom_bond_site_symmetry_1
_geom_bond_site_symmetry_2
C3 C2 1.389(14) 1_555 1_555
